data_7041160
loop_
_publ_author_name
'Lei, Xiao-Wu'
'Yue, Cheng-Yang'
'Wei, Jun-Chao'
'Li, Rui-Qing'
'Li, Yan'
'Mi, Fu-Qi'

_publ_section_title
;
 Transition metal complex directed lead bromides with tunable structures
 and visible light driven photocatalytic properties.
;
_journal_issue 48
_journal_name_full 'Dalton transactions (Cambridge, England : 2003)'
_journal_page_first 19389
_journal_page_last 19398
_journal_paper_doi 10.1039/c6dt03601e
_journal_volume 45
_journal_year 2016
_chemical_formula_moiety '0.25(Br24 Pb8), C36 H24 N6 Ni'
_chemical_formula_sum 'C36 H24 Br6 N6 Ni Pb2'
_chemical_formula_weight 1493.16
_space_group_crystal_system triclinic
_space_group_IT_number 2
_space_group_name_Hall '-P 1'
_space_group_name_H-M_alt 'P -1'
_symmetry_space_group_name_Hall '-P 1'
_symmetry_space_group_name_H-M 'P -1'
_atom_sites_solution_hydrogens geom
_atom_sites_solution_primary direct
_audit_creation_date 2016-11-02
_audit_creation_method
;
Olex2 1.2
(compiled 2016.02.19 svn.r3266 for OlexSys, GUI svn.r5155)
;
_audit_update_record
;
2016-11-08 deposited with the CCDC.
2016-11-10 downloaded from the CCDC.
;
_cell_angle_alpha 68.759(2)
_cell_angle_beta 89.049(2)
_cell_angle_gamma 72.207(2)
_cell_formula_units_Z 4
_cell_length_a 14.4931(19)
_cell_length_b 17.568(2)
_cell_length_c 18.275(2)
_cell_measurement_reflns_used 9663
_cell_measurement_temperature 296(2)
_cell_measurement_theta_max 24.10
_cell_measurement_theta_min 2.22
_cell_volume 4106.2(8)
_computing_molecular_graphics 'Olex2 (Dolomanov et al., 2009)'
_computing_publication_material 'Olex2 (Dolomanov et al., 2009)'
_computing_structure_refinement 'ShelXL (Sheldrick, 2015)'
_computing_structure_solution 'SIR2004 (Burla et al., 2007)'
_diffrn_ambient_temperature 296.15
_diffrn_measured_fraction_theta_full 0.997
_diffrn_measured_fraction_theta_max 0.972
_diffrn_measurement_device_type 'Bruker APEX-II CCD'
_diffrn_measurement_method '\f and \w scans'
_diffrn_radiation_monochromator graphite
_diffrn_radiation_type MoK\a
_diffrn_radiation_wavelength 0.71073
_diffrn_reflns_av_R_equivalents 0.0466
_diffrn_reflns_av_unetI/netI 0.0693
_diffrn_reflns_Laue_measured_fraction_full 0.997
_diffrn_reflns_Laue_measured_fraction_max 0.972
_diffrn_reflns_limit_h_max 18
_diffrn_reflns_limit_h_min -18
_diffrn_reflns_limit_k_max 22
_diffrn_reflns_limit_k_min -22
_diffrn_reflns_limit_l_max 23
_diffrn_reflns_limit_l_min -23
_diffrn_reflns_number 48380
_diffrn_reflns_point_group_measured_fraction_full 0.997
_diffrn_reflns_point_group_measured_fraction_max 0.972
_diffrn_reflns_theta_full 25.242
_diffrn_reflns_theta_max 27.670
_diffrn_reflns_theta_min 1.484
_diffrn_standards_number 0
_exptl_absorpt_coefficient_mu 14.507
_exptl_absorpt_correction_T_max 0.274
_exptl_absorpt_correction_T_min 0.235
_exptl_absorpt_correction_type multi-scan
_exptl_crystal_density_diffrn 2.415
_exptl_crystal_description block
_exptl_crystal_F_000 2736
_exptl_crystal_size_max 0.14
_exptl_crystal_size_mid 0.12
_exptl_crystal_size_min 0.12
_refine_diff_density_max 1.852
_refine_diff_density_min -1.083
_refine_diff_density_rms 0.157
_refine_ls_extinction_method none
_refine_ls_goodness_of_fit_ref 1.018
_refine_ls_hydrogen_treatment constr
_refine_ls_matrix_type full
_refine_ls_number_parameters 922
_refine_ls_number_reflns 18649
_refine_ls_number_restraints 0
_refine_ls_restrained_S_all 1.018
_refine_ls_R_factor_all 0.0864
_refine_ls_R_factor_gt 0.0419
_refine_ls_shift/su_max 0.001
_refine_ls_shift/su_mean 0.000
_refine_ls_structure_factor_coef Fsqd
_refine_ls_weighting_details 'w=1/[\s^2^(Fo^2^)+(0.0481P)^2^] where P=(Fo^2^+2Fc^2^)/3'
_refine_ls_weighting_scheme calc
_refine_ls_wR_factor_gt 0.0953
_refine_ls_wR_factor_ref 0.1077
_reflns_Friedel_coverage 0.000
_reflns_number_gt 11707
_reflns_number_total 18649
_reflns_threshold_expression 'I > 2\s(I)'
_cod_data_source_file c6dt03601e2.cif
_cod_data_source_block 1
_cod_depositor_comments 'Adding full bibliography for 7041156--7041161.cif.'
_cod_original_cell_volume 4106.2(9)
_cod_database_code 7041160
_shelx_space_group_comment
;
The symmetry employed for this shelxl refinement is uniquely defined
by the following loop, which should always be used as a source of
symmetry information in preference to the above space-group names.
They are only intended as comments.
;
_shelx_estimated_absorpt_t_max 0.275
_shelx_estimated_absorpt_t_min 0.236
_olex2_refinement_description
;
1. Fixed Uiso
 At 1.2 times of:
  All C(H) groups
2.a Aromatic/amide H refined with riding coordinates:
 C13(H13), C1(H1), C68(H68), C20(H20), C25(H25), C31(H31), C65(H65), C32(H32),
 C67(H67), C64(H64), C15(H15), C37(H37), C61(H61), C56(H56), C30(H30), C18(H18),
  C63(H63), C54(H54), C27(H27), C55(H55), C26(H26), C28(H28), C49(H49),
 C14(H14), C8(H8), C66(H66), C19(H19), C50(H50), C44(H44), C2(H2), C43(H43),
 C51(H51), C62(H62), C29(H29), C53(H53), C39(H39), C16(H16), C7(H7), C38(H38),
 C52(H52), C42(H42), C17(H17), C6(H6), C5(H5), C41(H41), C4(H4), C3(H3),
 C40(H40)
;
_shelx_shelxl_version_number 2014/7
_olex2_submission_special_instructions 'No special instructions were received'

loop_
_space_group_symop_operation_xyz
'x, y, z'
'-x, -y, -z'

loop_
_atom_site_label
_atom_site_type_symbol
_atom_site_fract_x
_atom_site_fract_y
_atom_site_fract_z
_atom_site_U_iso_or_equiv
_atom_site_adp_type
_atom_site_occupancy
_atom_site_site_symmetry_order
_atom_site_calc_flag
_atom_site_refinement_flags_posn
_atom_site_refinement_flags_adp
_atom_site_refinement_flags_occupancy
Pb1 Pb 0.75699(2) 0.32553(2) 0.02252(2) 0.04388(9) Uani 1 1 d . . .
Pb2 Pb 0.68986(2) 0.28789(2) -0.17048(2) 0.04242(9) Uani 1 1 d . . .
Pb3 Pb 0.64869(3) 0.25599(2) -0.37137(2) 0.04749(10) Uani 1 1 d . . .
Pb4 Pb 0.5000 0.5000 -0.5000 0.04503(12) Uani 1 2 d S T P
Pb5 Pb 0.5000 0.5000 0.0000 0.04680(13) Uani 1 2 d S T P
Ni Ni 0.72350(7) 0.79850(6) -0.22733(6) 0.0335(2) Uani 1 1 d . . .
Ni2 Ni 1.14949(7) 0.23197(6) -0.30601(6) 0.0353(2) Uani 1 1 d . . .
Br6 Br 0.82848(6) 0.20871(6) -0.26317(5) 0.0497(2) Uani 1 1 d . . .
Br7 Br 0.59040(7) 0.42900(6) -0.33290(5) 0.0553(2) Uani 1 1 d . . .
Br8 Br 0.54778(7) 0.41247(6) -0.11359(6) 0.0571(3) Uani 1 1 d . . .
Br1 Br 0.83175(7) 0.37908(6) -0.14147(6) 0.0576(2) Uani 1 1 d . . .
Br10 Br 0.72964(8) 0.10375(6) -0.40601(6) 0.0632(3) Uani 1 1 d . . .
Br2 Br 0.59558(8) 0.33343(6) 0.13501(6) 0.0633(3) Uani 1 1 d . . .
Br9 Br 0.56706(7) 0.18694(7) -0.20972(6) 0.0636(3) Uani 1 1 d . . .
Br3 Br 0.75242(8) 0.15758(6) -0.00282(5) 0.0613(3) Uani 1 1 d . . .
Br11 Br 0.44132(8) 0.33735(8) -0.45800(6) 0.0722(3) Uani 1 1 d . . .
Br4 Br 0.70720(8) 0.50845(6) 0.01162(7) 0.0698(3) Uani 1 1 d . . .
Br5 Br 0.92890(8) 0.24545(8) 0.12669(7) 0.0773(3) Uani 1 1 d . . .
Br12 Br 0.69259(8) 0.37810(8) -0.53199(6) 0.0717(3) Uani 1 1 d . . .
N10 N 1.0203(5) 0.3337(4) -0.3569(4) 0.0355(15) Uani 1 1 d . . .
N5 N 0.6524(5) 0.7886(4) -0.1248(3) 0.0347(15) Uani 1 1 d . . .
N8 N 1.1016(5) 0.1412(5) -0.3297(4) 0.0441(17) Uani 1 1 d . . .
N6 N 0.7728(4) 0.8785(4) -0.1868(4) 0.0346(15) Uani 1 1 d . . .
N4 N 0.6035(5) 0.8989(4) -0.2986(4) 0.0359(15) Uani 1 1 d . . .
N9 N 1.1785(5) 0.2770(4) -0.4244(4) 0.0408(16) Uani 1 1 d . . .
N12 N 1.1067(5) 0.2010(4) -0.1923(4) 0.0386(16) Uani 1 1 d . . .
N11 N 1.2129(4) 0.3029(4) -0.2647(4) 0.0356(15) Uani 1 1 d . . .
C35 C 0.6624(6) 0.8445(5) -0.0922(4) 0.0343(18) Uani 1 1 d . . .
N1 N 0.8430(5) 0.6894(4) -0.1794(4) 0.0414(16) Uani 1 1 d . . .
N7 N 1.2738(5) 0.1227(5) -0.2630(4) 0.0466(18) Uani 1 1 d . . .
C36 C 0.7267(5) 0.8929(4) -0.1258(4) 0.0306(17) Uani 1 1 d . . .
N3 N 0.6490(5) 0.7296(4) -0.2628(4) 0.0377(15) Uani 1 1 d . . .
N2 N 0.8124(5) 0.8158(4) -0.3217(4) 0.0432(17) Uani 1 1 d . . .
C71 C 1.1918(5) 0.2987(5) -0.1924(5) 0.0364(19) Uani 1 1 d . . .
C24 C 0.5459(6) 0.8716(5) -0.3345(4) 0.0393(19) Uani 1 1 d . . .
C11 C 0.9171(6) 0.6866(5) -0.2254(5) 0.044(2) Uani 1 1 d . . .
C72 C 1.1324(6) 0.2461(5) -0.1534(4) 0.0371(19) Uani 1 1 d . . .
C69 C 1.2266(6) 0.3401(5) -0.1509(5) 0.047(2) Uani 1 1 d . . .
C33 C 0.6131(6) 0.8544(5) -0.0279(5) 0.044(2) Uani 1 1 d . . .
C13 C 0.6704(6) 0.6443(5) -0.2427(5) 0.046(2) Uani 1 1 d . . .
H13 H 0.7239 0.6081 -0.2058 0.055 Uiso 1 1 calc R . .
C1 C 0.8517(7) 0.6222(5) -0.1126(5) 0.050(2) Uani 1 1 d . . .
H1 H 0.8022 0.6241 -0.0796 0.060 Uiso 1 1 calc R . .
C59 C 1.0970(6) 0.3377(5) -0.4725(5) 0.042(2) Uani 1 1 d . . .
C68 C 1.0555(6) 0.1505(5) -0.1569(5) 0.045(2) Uani 1 1 d . . .
H68 H 1.0383 0.1196 -0.1832 0.054 Uiso 1 1 calc R . .
C70 C 1.1064(6) 0.2394(5) -0.0773(5) 0.045(2) Uani 1 1 d . . .
C58 C 0.9294(7) 0.4294(6) -0.4847(5) 0.053(2) Uani 1 1 d . . .
C34 C 0.7416(6) 0.9502(5) -0.0936(5) 0.042(2) Uani 1 1 d . . .
C20 C 0.5821(6) 0.9823(6) -0.3173(5) 0.046(2) Uani 1 1 d . . .
H20 H 0.6206 1.0017 -0.2928 0.056 Uiso 1 1 calc R . .
C25 C 0.5937(6) 0.7420(5) -0.0935(5) 0.042(2) Uani 1 1 d . . .
H25 H 0.5858 0.7041 -0.1157 0.050 Uiso 1 1 calc R . .
C21 C 0.5130(7) 0.7486(6) -0.3485(5) 0.051(2) Uani 1 1 d . . .
C31 C 0.8520(7) 0.9812(5) -0.1881(5) 0.052(2) Uani 1 1 d . . .
H31 H 0.8952 1.0106 -0.2107 0.062 Uiso 1 1 calc R . .
C65 C 1.1384(7) 0.2866(6) -0.0397(5) 0.056(3) Uani 1 1 d . . .
H65 H 1.1183 0.2856 0.0091 0.067 Uiso 1 1 calc R . .
C32 C 0.8345(6) 0.9211(5) -0.2169(5) 0.045(2) Uani 1 1 d . . .
H32 H 0.8675 0.9114 -0.2584 0.054 Uiso 1 1 calc R . .
C60 C 1.0139(6) 0.3673(5) -0.4363(5) 0.042(2) Uani 1 1 d . . .
C47 C 1.2575(6) 0.0511(5) -0.2614(5) 0.047(2) Uani 1 1 d . . .
C67 C 1.0259(7) 0.1407(6) -0.0828(5) 0.060(3) Uani 1 1 d . . .
H67 H 0.9896 0.1042 -0.0603 0.072 Uiso 1 1 calc R . .
C64 C 1.1976(7) 0.3327(6) -0.0740(6) 0.059(3) Uani 1 1 d . . .
H64 H 1.2201 0.3604 -0.0469 0.071 Uiso 1 1 calc R . .
C23 C 0.5704(6) 0.7807(5) -0.3146(4) 0.0402(19) Uani 1 1 d . . .
C15 C 0.5392(7) 0.6581(6) -0.3258(5) 0.056(2) Uani 1 1 d . . .
H15 H 0.5028 0.6341 -0.3469 0.067 Uiso 1 1 calc R . .
C37 C 1.3579(7) 0.1137(6) -0.2265(5) 0.057(2) Uani 1 1 d . . .
H37 H 1.3689 0.1633 -0.2268 0.069 Uiso 1 1 calc R . .
C61 C 1.2709(6) 0.3467(5) -0.2988(5) 0.050(2) Uani 1 1 d . . .
H61 H 1.2848 0.3507 -0.3496 0.060 Uiso 1 1 calc R . .
C56 C 0.9440(6) 0.3625(5) -0.3223(5) 0.046(2) Uani 1 1 d . . .
H56 H 0.9483 0.3414 -0.2675 0.055 Uiso 1 1 calc R . .
C22 C 0.4658(6) 0.9281(6) -0.3904(5) 0.051(2) Uani 1 1 d . . .
C30 C 0.8052(6) 0.9946(5) -0.1279(5) 0.047(2) Uani 1 1 d . . .
H30 H 0.8154 1.0342 -0.1090 0.057 Uiso 1 1 calc R . .
C18 C 0.4467(7) 1.0164(6) -0.4096(5) 0.060(3) Uani 1 1 d . . .
H18 H 0.3954 1.0564 -0.4472 0.072 Uiso 1 1 calc R . .
C63 C 1.2896(7) 0.3849(6) -0.1877(6) 0.061(3) Uani 1 1 d . . .
H63 H 1.3153 0.4123 -0.1622 0.073 Uiso 1 1 calc R . .
C12 C 0.9010(6) 0.7561(5) -0.3011(5) 0.042(2) Uani 1 1 d . . .
C54 C 0.8498(7) 0.4558(6) -0.4439(7) 0.065(3) Uani 1 1 d . . .
H54 H 0.7916 0.4960 -0.4722 0.078 Uiso 1 1 calc R . .
C27 C 0.5536(7) 0.8047(6) 0.0032(5) 0.055(2) Uani 1 1 d . . .
H27 H 0.5200 0.8093 0.0460 0.065 Uiso 1 1 calc R . .
C55 C 0.8571(6) 0.4236(6) -0.3652(7) 0.057(3) Uani 1 1 d . . .
H55 H 0.8045 0.4419 -0.3389 0.069 Uiso 1 1 calc R . .
C26 C 0.5450(6) 0.7481(6) -0.0302(5) 0.052(2) Uani 1 1 d . . .
H26 H 0.5058 0.7138 -0.0095 0.063 Uiso 1 1 calc R . .
C48 C 1.1681(7) 0.0593(5) -0.2982(5) 0.051(2) Uani 1 1 d . . .
C28 C 0.6279(7) 0.9153(6) 0.0029(5) 0.055(2) Uani 1 1 d . . .
H28 H 0.5945 0.9237 0.0447 0.066 Uiso 1 1 calc R . .
C9 C 1.0054(7) 0.6170(7) -0.2043(7) 0.070(3) Uani 1 1 d . . .
C45 C 1.3280(8) -0.0326(6) -0.2243(6) 0.065(3) Uani 1 1 d . . .
C49 C 1.2558(7) 0.2507(6) -0.4566(6) 0.054(2) Uani 1 1 d . . .
H49 H 1.3102 0.2101 -0.4229 0.065 Uiso 1 1 calc R . .
C14 C 0.6186(7) 0.6071(6) -0.2728(5) 0.055(2) Uani 1 1 d . . .
H14 H 0.6375 0.5475 -0.2572 0.066 Uiso 1 1 calc R . .
C8 C 0.7966(8) 0.8806(6) -0.3910(5) 0.056(3) Uani 1 1 d . . .
H8 H 0.7356 0.9225 -0.4059 0.067 Uiso 1 1 calc R . .
C66 C 1.0510(7) 0.1859(6) -0.0422(5) 0.057(3) Uani 1 1 d . . .
H66 H 1.0312 0.1807 0.0075 0.068 Uiso 1 1 calc R . .
C19 C 0.5042(7) 1.0434(6) -0.3725(6) 0.061(3) Uani 1 1 d . . .
H19 H 0.4915 1.1019 -0.3838 0.073 Uiso 1 1 calc R . .
C50 C 1.2645(9) 0.2775(8) -0.5364(6) 0.071(3) Uani 1 1 d . . .
H50 H 1.3221 0.2559 -0.5559 0.086 Uiso 1 1 calc R . .
C57 C 1.0966(9) 0.3699(7) -0.5548(6) 0.067(3) Uani 1 1 d . . .
C44 C 1.0168(7) 0.1527(7) -0.3659(5) 0.056(2) Uani 1 1 d . . .
H44 H 0.9716 0.2077 -0.3881 0.067 Uiso 1 1 calc R . .
C2 C 0.9341(9) 0.5487(6) -0.0915(7) 0.071(3) Uani 1 1 d . . .
H2 H 0.9360 0.5006 -0.0470 0.085 Uiso 1 1 calc R . .
C43 C 0.9946(9) 0.0789(9) -0.3708(6) 0.078(4) Uani 1 1 d . . .
H43 H 0.9356 0.0865 -0.3965 0.093 Uiso 1 1 calc R . .
C51 C 1.1848(10) 0.3370(8) -0.5849(6) 0.078(4) Uani 1 1 d . . .
H51 H 1.1878 0.3567 -0.6392 0.094 Uiso 1 1 calc R . .
C62 C 1.3137(7) 0.3886(6) -0.2619(6) 0.063(3) Uani 1 1 d . . .
H62 H 1.3565 0.4174 -0.2870 0.075 Uiso 1 1 calc R . .
C29 C 0.6889(7) 0.9599(6) -0.0277(5) 0.057(3) Uani 1 1 d . . .
H29 H 0.6976 0.9980 -0.0061 0.069 Uiso 1 1 calc R . .
C53 C 0.9305(9) 0.4604(7) -0.5675(6) 0.075(3) Uani 1 1 d . . .
H53 H 0.8749 0.5018 -0.5990 0.090 Uiso 1 1 calc R . .
C39 C 1.4137(8) -0.0358(7) -0.1869(6) 0.072(3) Uani 1 1 d . . .
H39 H 1.4607 -0.0889 -0.1605 0.086 Uiso 1 1 calc R . .
C46 C 1.1494(8) -0.0128(7) -0.3003(6) 0.063(3) Uani 1 1 d . . .
C10 C 0.9769(8) 0.7601(8) -0.3509(7) 0.069(3) Uani 1 1 d . . .
C16 C 0.4302(7) 0.8097(7) -0.4059(6) 0.070(3) Uani 1 1 d . . .
H16 H 0.3927 0.7896 -0.4307 0.084 Uiso 1 1 calc R . .
C7 C 0.8684(10) 0.8879(7) -0.4421(6) 0.075(3) Uani 1 1 d . . .
H7 H 0.8543 0.9338 -0.4906 0.090 Uiso 1 1 calc R . .
C38 C 1.4291(8) 0.0359(8) -0.1885(6) 0.073(3) Uani 1 1 d . . .
H38 H 1.4867 0.0333 -0.1644 0.088 Uiso 1 1 calc R . .
C52 C 1.0069(10) 0.4332(8) -0.6014(6) 0.078(4) Uani 1 1 d . . .
H52 H 1.0038 0.4546 -0.6562 0.094 Uiso 1 1 calc R . .
C42 C 1.0623(10) -0.0025(7) -0.3369(7) 0.079(4) Uani 1 1 d . . .
H42 H 1.0487 -0.0502 -0.3389 0.094 Uiso 1 1 calc R . .
C17 C 0.4080(8) 0.8954(7) -0.4233(6) 0.072(3) Uani 1 1 d . . .
H17 H 0.3530 0.9333 -0.4579 0.086 Uiso 1 1 calc R . .
C6 C 0.9559(10) 0.8304(8) -0.4226(7) 0.082(4) Uani 1 1 d . . .
H6 H 1.0039 0.8367 -0.4566 0.098 Uiso 1 1 calc R . .
C5 C 1.0683(9) 0.6883(10) -0.3207(8) 0.092(4) Uani 1 1 d . . .
H5 H 1.1199 0.6893 -0.3515 0.110 Uiso 1 1 calc R . .
C41 C 1.2226(11) -0.0955(7) -0.2632(8) 0.093(4) Uani 1 1 d . . .
H41 H 1.2109 -0.1447 -0.2632 0.111 Uiso 1 1 calc R . .
C4 C 1.0824(9) 0.6235(9) -0.2541(8) 0.092(4) Uani 1 1 d . . .
H4 H 1.1430 0.5809 -0.2385 0.111 Uiso 1 1 calc R . .
C3 C 1.0109(9) 0.5460(7) -0.1340(7) 0.083(4) Uani 1 1 d . . .
H3 H 1.0668 0.4981 -0.1173 0.099 Uiso 1 1 calc R . .
C40 C 1.3054(11) -0.1027(8) -0.2293(9) 0.100(4) Uani 1 1 d . . .
H40 H 1.3515 -0.1573 -0.2074 0.120 Uiso 1 1 calc R . .

loop_
_atom_site_aniso_label
_atom_site_aniso_U_11
_atom_site_aniso_U_22
_atom_site_aniso_U_33
_atom_site_aniso_U_23
_atom_site_aniso_U_13
_atom_site_aniso_U_12
Pb1 0.0462(2) 0.04361(19) 0.0476(2) -0.02346(15) 0.00624(15) -0.01465(15)
Pb2 0.0471(2) 0.04548(19) 0.03773(18) -0.02102(15) 0.00559(15) -0.01256(15)
Pb3 0.0541(2) 0.04535(19) 0.04543(19) -0.01773(15) -0.00388(16) -0.01799(16)
Pb4 0.0518(3) 0.0471(3) 0.0358(2) -0.0124(2) -0.0016(2) -0.0190(2)
Pb5 0.0521(3) 0.0325(2) 0.0540(3) -0.0181(2) 0.0143(2) -0.0092(2)
Ni 0.0375(6) 0.0321(5) 0.0327(5) -0.0128(4) 0.0025(4) -0.0126(4)
Ni2 0.0328(6) 0.0395(6) 0.0357(5) -0.0176(5) 0.0046(4) -0.0102(5)
Br6 0.0442(5) 0.0518(5) 0.0648(6) -0.0325(5) 0.0137(4) -0.0186(4)
Br7 0.0757(7) 0.0464(5) 0.0402(5) -0.0164(4) -0.0109(5) -0.0134(5)
Br8 0.0650(6) 0.0521(5) 0.0554(6) -0.0268(5) 0.0239(5) -0.0132(5)
Br1 0.0496(6) 0.0705(6) 0.0595(6) -0.0339(5) 0.0173(5) -0.0176(5)
Br10 0.0729(7) 0.0497(5) 0.0704(6) -0.0266(5) -0.0179(5) -0.0178(5)
Br2 0.0811(7) 0.0428(5) 0.0573(6) -0.0095(4) 0.0167(5) -0.0199(5)
Br9 0.0514(6) 0.0679(6) 0.0639(6) -0.0107(5) 0.0044(5) -0.0258(5)
Br3 0.1003(8) 0.0462(5) 0.0489(5) -0.0225(4) 0.0054(5) -0.0334(5)
Br11 0.0677(7) 0.1092(9) 0.0617(6) -0.0355(6) 0.0103(5) -0.0546(7)
Br4 0.0806(8) 0.0498(6) 0.0991(8) -0.0381(6) 0.0328(6) -0.0372(5)
Br5 0.0526(6) 0.1104(9) 0.0764(7) -0.0550(7) -0.0110(5) -0.0117(6)
Br12 0.0789(8) 0.0947(8) 0.0671(7) -0.0397(6) 0.0245(6) -0.0524(7)
N10 0.034(4) 0.032(3) 0.037(4) -0.006(3) 0.003(3) -0.013(3)
N5 0.039(4) 0.034(4) 0.029(3) -0.012(3) 0.007(3) -0.011(3)
N8 0.046(4) 0.061(5) 0.046(4) -0.031(4) 0.019(3) -0.032(4)
N6 0.030(4) 0.036(4) 0.037(4) -0.014(3) 0.004(3) -0.009(3)
N4 0.040(4) 0.030(4) 0.034(4) -0.007(3) -0.003(3) -0.011(3)
N9 0.041(4) 0.056(4) 0.041(4) -0.028(4) 0.016(3) -0.024(4)
N12 0.039(4) 0.041(4) 0.033(4) -0.010(3) 0.003(3) -0.014(3)
N11 0.032(4) 0.040(4) 0.039(4) -0.019(3) 0.001(3) -0.011(3)
C35 0.035(5) 0.031(4) 0.034(4) -0.013(3) 0.002(3) -0.005(3)
N1 0.049(4) 0.044(4) 0.039(4) -0.019(3) 0.004(3) -0.019(3)
N7 0.045(5) 0.051(4) 0.042(4) -0.021(3) 0.003(3) -0.008(4)
C36 0.034(4) 0.025(4) 0.029(4) -0.006(3) -0.001(3) -0.008(3)
N3 0.046(4) 0.039(4) 0.034(4) -0.017(3) 0.005(3) -0.019(3)
N2 0.054(5) 0.037(4) 0.041(4) -0.017(3) 0.010(3) -0.015(4)
C71 0.023(4) 0.031(4) 0.045(5) -0.012(4) -0.002(4) 0.002(3)
C24 0.038(5) 0.052(5) 0.028(4) -0.014(4) 0.001(4) -0.016(4)
C11 0.040(5) 0.050(5) 0.051(5) -0.030(4) 0.003(4) -0.012(4)
C72 0.032(4) 0.041(5) 0.033(4) -0.016(4) -0.002(3) -0.001(4)
C69 0.041(5) 0.044(5) 0.052(6) -0.026(4) -0.009(4) 0.001(4)
C33 0.047(5) 0.038(5) 0.037(5) -0.012(4) -0.001(4) -0.003(4)
C13 0.053(6) 0.042(5) 0.044(5) -0.016(4) 0.004(4) -0.016(4)
C1 0.058(6) 0.041(5) 0.050(5) -0.011(4) -0.014(5) -0.020(5)
C59 0.051(6) 0.051(5) 0.038(5) -0.021(4) 0.004(4) -0.031(4)
C68 0.040(5) 0.050(5) 0.042(5) -0.019(4) 0.005(4) -0.010(4)
C70 0.045(5) 0.039(5) 0.040(5) -0.015(4) -0.002(4) 0.001(4)
C58 0.052(6) 0.049(5) 0.048(6) -0.003(4) -0.017(5) -0.022(5)
C34 0.050(5) 0.029(4) 0.042(5) -0.011(4) -0.005(4) -0.006(4)
C20 0.046(5) 0.053(6) 0.039(5) -0.021(4) 0.001(4) -0.011(4)
C25 0.048(5) 0.043(5) 0.039(5) -0.012(4) 0.011(4) -0.024(4)
C21 0.056(6) 0.072(6) 0.032(5) -0.021(4) 0.002(4) -0.029(5)
C31 0.057(6) 0.044(5) 0.059(6) -0.015(5) 0.004(5) -0.028(5)
C65 0.070(7) 0.051(6) 0.037(5) -0.019(4) -0.010(5) -0.003(5)
C32 0.050(6) 0.039(5) 0.045(5) -0.013(4) 0.002(4) -0.018(4)
C60 0.042(5) 0.045(5) 0.037(5) -0.007(4) 0.004(4) -0.023(4)
C47 0.045(6) 0.043(5) 0.048(5) -0.015(4) 0.006(4) -0.009(4)
C67 0.060(7) 0.067(6) 0.044(5) -0.009(5) 0.005(5) -0.020(5)
C64 0.068(7) 0.050(6) 0.059(6) -0.032(5) -0.017(5) -0.004(5)
C23 0.051(5) 0.045(5) 0.029(4) -0.020(4) 0.005(4) -0.015(4)
C15 0.069(7) 0.059(6) 0.059(6) -0.033(5) 0.004(5) -0.033(5)
C37 0.043(6) 0.065(6) 0.061(6) -0.034(5) 0.001(5) -0.002(5)
C61 0.044(5) 0.055(6) 0.052(6) -0.020(5) 0.010(4) -0.017(5)
C56 0.039(5) 0.044(5) 0.055(6) -0.020(4) 0.012(4) -0.011(4)
C22 0.046(6) 0.062(6) 0.040(5) -0.020(4) -0.004(4) -0.010(5)
C30 0.056(6) 0.040(5) 0.053(6) -0.021(4) -0.002(5) -0.020(4)
C18 0.052(6) 0.056(6) 0.052(6) -0.006(5) -0.017(5) -0.008(5)
C63 0.057(6) 0.060(6) 0.072(7) -0.033(6) -0.014(5) -0.016(5)
C12 0.049(5) 0.041(5) 0.050(5) -0.030(4) 0.015(4) -0.017(4)
C54 0.048(6) 0.050(6) 0.090(8) -0.018(6) -0.016(6) -0.016(5)
C27 0.055(6) 0.055(6) 0.047(5) -0.017(5) 0.019(5) -0.012(5)
C55 0.035(5) 0.048(6) 0.088(8) -0.021(5) 0.014(5) -0.018(4)
C26 0.049(6) 0.054(6) 0.051(6) -0.012(5) 0.023(5) -0.022(5)
C48 0.073(7) 0.040(5) 0.047(5) -0.019(4) 0.026(5) -0.025(5)
C28 0.056(6) 0.063(6) 0.045(5) -0.031(5) 0.009(5) -0.005(5)
C9 0.049(6) 0.076(8) 0.090(8) -0.053(7) 0.001(6) -0.001(6)
C45 0.085(8) 0.041(6) 0.063(7) -0.020(5) 0.030(6) -0.013(5)
C49 0.050(6) 0.074(7) 0.059(6) -0.039(5) 0.022(5) -0.034(5)
C14 0.078(7) 0.044(5) 0.055(6) -0.026(5) -0.001(5) -0.028(5)
C8 0.081(7) 0.043(5) 0.040(5) -0.011(4) 0.016(5) -0.019(5)
C66 0.057(6) 0.063(6) 0.035(5) -0.011(5) 0.013(4) -0.010(5)
C19 0.057(6) 0.040(5) 0.061(6) 0.002(5) 0.000(5) -0.006(5)
C50 0.075(8) 0.117(10) 0.059(7) -0.062(7) 0.036(6) -0.049(7)
C57 0.114(10) 0.071(7) 0.038(5) -0.021(5) 0.010(6) -0.061(7)
C44 0.058(6) 0.080(7) 0.046(5) -0.029(5) 0.018(5) -0.039(5)
C2 0.080(8) 0.047(6) 0.070(7) -0.011(5) -0.023(6) -0.010(6)
C43 0.076(8) 0.138(11) 0.077(8) -0.070(8) 0.034(6) -0.078(8)
C51 0.113(10) 0.122(10) 0.051(7) -0.046(7) 0.041(7) -0.092(9)
C62 0.050(6) 0.055(6) 0.080(8) -0.020(6) -0.003(5) -0.020(5)
C29 0.071(7) 0.057(6) 0.051(6) -0.035(5) -0.002(5) -0.013(5)
C53 0.090(9) 0.061(7) 0.055(7) 0.001(5) -0.035(6) -0.023(7)
C39 0.058(7) 0.076(8) 0.052(6) -0.010(6) -0.005(5) 0.003(6)
C46 0.071(7) 0.065(7) 0.078(7) -0.040(6) 0.027(6) -0.040(6)
C10 0.066(7) 0.096(8) 0.075(8) -0.060(7) 0.026(6) -0.034(7)
C16 0.061(7) 0.088(8) 0.064(7) -0.031(6) -0.014(5) -0.024(6)
C7 0.108(10) 0.073(8) 0.047(6) -0.018(6) 0.023(7) -0.038(7)
C38 0.055(7) 0.082(8) 0.076(8) -0.041(7) -0.004(6) 0.001(6)
C52 0.108(10) 0.085(9) 0.046(6) -0.011(6) -0.011(7) -0.053(8)
C42 0.114(11) 0.063(7) 0.089(9) -0.045(7) 0.042(8) -0.052(8)
C17 0.072(7) 0.078(8) 0.061(7) -0.027(6) -0.026(6) -0.017(6)
C6 0.099(10) 0.101(10) 0.056(7) -0.029(7) 0.040(7) -0.047(8)
C5 0.059(8) 0.135(12) 0.100(10) -0.071(10) 0.038(7) -0.026(8)
C41 0.128(12) 0.043(7) 0.120(11) -0.032(7) 0.045(10) -0.044(8)
C4 0.053(8) 0.108(11) 0.100(10) -0.046(9) 0.007(7) 0.004(7)
C3 0.082(9) 0.053(7) 0.086(9) -0.022(6) -0.032(7) 0.013(6)
C40 0.113(12) 0.048(7) 0.126(12) -0.024(7) 0.020(10) -0.018(8)

loop_
_atom_type_symbol
_atom_type_description
_atom_type_scat_dispersion_real
_atom_type_scat_dispersion_imag
_atom_type_scat_source
C C 0.0033 0.0016 'International Tables Vol C Tables 4.2.6.8 and 6.1.1.4'
H H 0.0000 0.0000 'International Tables Vol C Tables 4.2.6.8 and 6.1.1.4'
Br Br -0.2901 2.4595 'International Tables Vol C Tables 4.2.6.8 and 6.1.1.4'
N N 0.0061 0.0033 'International Tables Vol C Tables 4.2.6.8 and 6.1.1.4'
Ni Ni 0.3393 1.1124 'International Tables Vol C Tables 4.2.6.8 and 6.1.1.4'
Pb Pb -3.3944 10.1111 'International Tables Vol C Tables 4.2.6.8 and 6.1.1.4'

loop_
_geom_angle_atom_site_label_1
_geom_angle_atom_site_label_2
_geom_angle_atom_site_label_3
_geom_angle
_geom_angle_site_symmetry_1
_geom_angle_site_symmetry_3
Br1 Pb1 Br2 152.85(3) . .
Br1 Pb1 Br3 86.56(3) . .
Br2 Pb1 Br3 97.66(3) . .
Br4 Pb1 Br1 88.95(3) . .
Br4 Pb1 Br2 79.05(3) . .
Br4 Pb1 Br3 162.65(3) . .
Br5 Pb1 Br1 103.30(3) . .
Br5 Pb1 Br2 102.91(3) . .
Br5 Pb1 Br3 96.03(3) . .
Br5 Pb1 Br4 101.32(4) . .
Br6 Pb2 Br7 85.41(3) . .
Br6 Pb2 Br8 164.24(3) . .
Br6 Pb2 Br1 91.09(3) . .
Br6 Pb2 Br9 82.20(3) . .
Br6 Pb2 Br3 103.15(3) . .
Br7 Pb2 Br1 96.36(3) . .
Br7 Pb2 Br9 83.49(3) . .
Br8 Pb2 Br7 81.08(3) . .
Br8 Pb2 Br1 82.42(3) . .
Br8 Pb2 Br9 104.15(3) . .
Br8 Pb2 Br3 91.06(3) . .
Br9 Pb2 Br1 173.29(3) . .
Br3 Pb2 Br7 170.20(3) . .
Br3 Pb2 Br1 88.32(3) . .
Br3 Pb2 Br9 92.86(3) . .
Br6 Pb3 Br7 82.49(2) . .
Br6 Pb3 Br9 81.24(3) . .
Br6 Pb3 Br11 164.33(3) . .
Br6 Pb3 Br12 102.66(3) . .
Br10 Pb3 Br6 90.76(3) . .
Br10 Pb3 Br7 171.38(3) . .
Br10 Pb3 Br9 102.87(3) . .
Br10 Pb3 Br11 104.25(3) . .
Br10 Pb3 Br12 93.80(3) . .
Br9 Pb3 Br7 81.48(3) . .
Br9 Pb3 Br12 162.87(3) . .
Br11 Pb3 Br7 82.96(3) . .
Br11 Pb3 Br9 90.88(3) . .
Br11 Pb3 Br12 81.13(3) . .
Br12 Pb3 Br7 82.51(3) . .
Br7 Pb4 Br7 180.000(17) 2_664 .
Br7 Pb4 Br11 92.75(3) . 2_664
Br7 Pb4 Br11 87.25(3) . .
Br7 Pb4 Br11 87.25(3) 2_664 2_664
Br7 Pb4 Br11 92.75(3) 2_664 .
Br7 Pb4 Br12 93.92(3) 2_664 .
Br7 Pb4 Br12 93.92(3) . 2_664
Br7 Pb4 Br12 86.08(3) 2_664 2_664
Br7 Pb4 Br12 86.08(3) . .
Br11 Pb4 Br11 180.0 2_664 .
Br11 Pb4 Br12 81.22(3) . .
Br11 Pb4 Br12 81.22(3) 2_664 2_664
Br11 Pb4 Br12 98.78(3) 2_664 .
Br11 Pb4 Br12 98.78(3) . 2_664
Br12 Pb4 Br12 180.0 . 2_664
Br8 Pb5 Br8 180.0 2_665 .
Br8 Pb5 Br2 89.19(3) . 2_665
Br8 Pb5 Br2 90.81(3) . .
Br8 Pb5 Br2 89.19(3) 2_665 .
Br8 Pb5 Br2 90.81(3) 2_665 2_665
Br8 Pb5 Br4 88.10(3) 2_665 .
Br8 Pb5 Br4 88.10(3) . 2_665
Br8 Pb5 Br4 91.90(3) . .
Br8 Pb5 Br4 91.90(3) 2_665 2_665
Br2 Pb5 Br2 180.0 . 2_665
Br2 Pb5 Br4 100.43(3) . 2_665
Br2 Pb5 Br4 79.57(3) . .
Br2 Pb5 Br4 100.43(3) 2_665 .
Br2 Pb5 Br4 79.57(3) 2_665 2_665
Br4 Pb5 Br4 180.0 . 2_665
N5 Ni N6 79.0(2) . .
N5 Ni N3 93.3(2) . .
N5 Ni N2 169.8(3) . .
N6 Ni N3 169.5(2) . .
N6 Ni N2 91.4(2) . .
N4 Ni N5 92.2(2) . .
N4 Ni N6 94.2(2) . .
N4 Ni N3 78.9(2) . .
N4 Ni N2 91.9(3) . .
N1 Ni N5 98.2(3) . .
N1 Ni N6 96.9(2) . .
N1 Ni N4 166.1(3) . .
N1 Ni N3 91.3(3) . .
N1 Ni N2 79.4(3) . .
N3 Ni N2 96.6(2) . .
N10 Ni2 N8 94.4(3) . .
N10 Ni2 N9 79.4(3) . .
N10 Ni2 N7 173.2(3) . .
N8 Ni2 N9 88.0(2) . .
N12 Ni2 N10 93.9(2) . .
N12 Ni2 N8 94.2(3) . .
N12 Ni2 N9 173.1(3) . .
N12 Ni2 N11 80.2(3) . .
N12 Ni2 N7 89.0(3) . .
N11 Ni2 N10 94.9(2) . .
N11 Ni2 N8 169.4(3) . .
N11 Ni2 N9 98.7(3) . .
N11 Ni2 N7 91.7(3) . .
N7 Ni2 N8 79.2(3) . .
N7 Ni2 N9 97.9(3) . .
Pb2 Br6 Pb3 84.00(3) . .
Pb2 Br7 Pb3 78.06(2) . .
Pb4 Br7 Pb2 156.80(3) . .
Pb4 Br7 Pb3 79.23(2) . .
Pb5 Br8 Pb2 149.95(4) . .
Pb1 Br1 Pb2 80.33(3) . .
Pb5 Br2 Pb1 80.86(2) . .
Pb2 Br9 Pb3 79.45(2) . .
Pb2 Br3 Pb1 80.39(2) . .
Pb4 Br11 Pb3 80.65(3) . .
Pb1 Br4 Pb5 81.20(2) . .
Pb3 Br12 Pb4 78.36(3) . .
C60 N10 Ni2 112.9(5) . .
C56 N10 Ni2 128.8(5) . .
C56 N10 C60 118.0(7) . .
C35 N5 Ni 112.7(5) . .
C25 N5 Ni 128.9(5) . .
C25 N5 C35 118.1(7) . .
C48 N8 Ni2 112.2(6) . .
C44 N8 Ni2 128.6(6) . .
C44 N8 C48 119.1(8) . .
C36 N6 Ni 113.1(5) . .
C32 N6 Ni 129.1(6) . .
C32 N6 C36 117.5(7) . .
C24 N4 Ni 113.0(5) . .
C20 N4 Ni 129.1(6) . .
C20 N4 C24 117.7(7) . .
C59 N9 Ni2 111.3(5) . .
C49 N9 Ni2 129.8(6) . .
C49 N9 C59 118.6(7) . .
C72 N12 Ni2 111.9(5) . .
C68 N12 Ni2 129.8(6) . .
C68 N12 C72 118.2(7) . .
C71 N11 Ni2 112.8(5) . .
C61 N11 Ni2 129.1(6) . .
C61 N11 C71 118.0(7) . .
N5 C35 C36 117.3(7) . .
N5 C35 C33 122.1(7) . .
C33 C35 C36 120.6(7) . .
C11 N1 Ni 113.8(5) . .
C1 N1 Ni 127.4(6) . .
C1 N1 C11 118.7(8) . .
C47 N7 Ni2 112.6(6) . .
C37 N7 Ni2 128.6(6) . .
C37 N7 C47 117.8(8) . .
N6 C36 C35 117.0(6) . .
N6 C36 C34 123.1(7) . .
C34 C36 C35 119.9(7) . .
C13 N3 Ni 129.6(6) . .
C23 N3 Ni 113.3(5) . .
C23 N3 C13 117.0(7) . .
C12 N2 Ni 111.8(5) . .
C8 N2 Ni 129.6(6) . .
C8 N2 C12 118.0(8) . .
N11 C71 C72 117.6(7) . .
N11 C71 C69 123.9(8) . .
C69 C71 C72 118.4(8) . .
N4 C24 C23 117.4(7) . .
N4 C24 C22 123.3(8) . .
C22 C24 C23 119.3(8) . .
N1 C11 C12 117.1(7) . .
N1 C11 C9 123.1(9) . .
C9 C11 C12 119.7(9) . .
N12 C72 C71 117.1(7) . .
N12 C72 C70 122.1(8) . .
C70 C72 C71 120.7(7) . .
C71 C69 C64 119.2(9) . .
C63 C69 C71 117.0(8) . .
C63 C69 C64 123.8(9) . .
C35 C33 C28 118.4(8) . .
C27 C33 C35 118.1(8) . .
C27 C33 C28 123.5(8) . .
N3 C13 H13 117.9 . .
N3 C13 C14 124.2(8) . .
C14 C13 H13 117.9 . .
N1 C1 H1 119.6 . .
N1 C1 C2 120.8(10) . .
C2 C1 H1 119.6 . .
N9 C59 C60 117.9(7) . .
N9 C59 C57 121.0(9) . .
C57 C59 C60 121.1(9) . .
N12 C68 H68 118.1 . .
N12 C68 C67 123.7(9) . .
C67 C68 H68 118.1 . .
C72 C70 C65 118.8(8) . .
C66 C70 C72 117.9(8) . .
C66 C70 C65 123.4(8) . .
C60 C58 C54 115.3(8) . .
C60 C58 C53 119.1(10) . .
C53 C58 C54 125.6(10) . .
C36 C34 C29 118.3(8) . .
C30 C34 C36 117.4(8) . .
C30 C34 C29 124.3(8) . .
N4 C20 H20 118.4 . .
N4 C20 C19 123.1(8) . .
C19 C20 H20 118.4 . .
N5 C25 H25 118.8 . .
N5 C25 C26 122.5(8) . .
C26 C25 H25 118.8 . .
C23 C21 C15 117.9(8) . .
C23 C21 C16 118.6(9) . .
C15 C21 C16 123.4(9) . .
C32 C31 H31 120.6 . .
C30 C31 H31 120.6 . .
C30 C31 C32 118.9(8) . .
C70 C65 H65 119.5 . .
C64 C65 C70 120.9(9) . .
C64 C65 H65 119.5 . .
N6 C32 C31 122.4(8) . .
N6 C32 H32 118.8 . .
C31 C32 H32 118.8 . .
N10 C60 C59 117.5(7) . .
N10 C60 C58 123.7(8) . .
C58 C60 C59 118.8(8) . .
N7 C47 C48 118.5(8) . .
N7 C47 C45 122.0(9) . .
C48 C47 C45 119.6(9) . .
C68 C67 H67 120.4 . .
C68 C67 C66 119.2(9) . .
C66 C67 H67 120.4 . .
C69 C64 H64 119.1 . .
C65 C64 C69 121.8(9) . .
C65 C64 H64 119.1 . .
N3 C23 C24 117.1(7) . .
N3 C23 C21 122.8(8) . .
C21 C23 C24 120.1(8) . .
C21 C15 H15 120.7 . .
C14 C15 C21 118.6(8) . .
C14 C15 H15 120.7 . .
N7 C37 H37 117.9 . .
N7 C37 C38 124.2(10) . .
C38 C37 H37 117.9 . .
N11 C61 H61 118.3 . .
N11 C61 C62 123.4(9) . .
C62 C61 H61 118.3 . .
N10 C56 H56 118.8 . .
N10 C56 C55 122.4(9) . .
C55 C56 H56 118.8 . .
C18 C22 C24 117.2(8) . .
C18 C22 C17 122.6(9) . .
C17 C22 C24 120.2(9) . .
C34 C30 H30 119.7 . .
C31 C30 C34 120.7(8) . .
C31 C30 H30 119.7 . .
C22 C18 H18 120.4 . .
C19 C18 C22 119.2(8) . .
C19 C18 H18 120.4 . .
C69 C63 H63 120.1 . .
C62 C63 C69 119.9(9) . .
C62 C63 H63 120.1 . .
N2 C12 C11 117.4(7) . .
N2 C12 C10 122.2(9) . .
C10 C12 C11 120.4(9) . .
C58 C54 H54 119.6 . .
C55 C54 C58 120.8(9) . .
C55 C54 H54 119.6 . .
C33 C27 H27 120.5 . .
C26 C27 C33 119.0(8) . .
C26 C27 H27 120.5 . .
C56 C55 H55 120.1 . .
C54 C55 C56 119.8(9) . .
C54 C55 H55 120.1 . .
C25 C26 C27 120.3(8) . .
C25 C26 H26 119.9 . .
C27 C26 H26 119.9 . .
N8 C48 C47 116.6(8) . .
N8 C48 C46 122.9(9) . .
C46 C48 C47 120.5(9) . .
C33 C28 H28 119.4 . .
C29 C28 C33 121.2(8) . .
C29 C28 H28 119.4 . .
C11 C9 C4 118.6(11) . .
C3 C9 C11 116.4(10) . .
C3 C9 C4 124.9(11) . .
C39 C45 C47 116.2(9) . .
C40 C45 C47 117.2(11) . .
C40 C45 C39 126.6(11) . .
N9 C49 H49 117.1 . .
N9 C49 C50 125.8(10) . .
C50 C49 H49 117.1 . .
C13 C14 H14 120.3 . .
C15 C14 C13 119.4(8) . .
C15 C14 H14 120.3 . .
N2 C8 H8 118.9 . .
N2 C8 C7 122.2(10) . .
C7 C8 H8 118.9 . .
C70 C66 H66 120.5 . .
C67 C66 C70 119.0(8) . .
C67 C66 H66 120.5 . .
C20 C19 H19 120.2 . .
C18 C19 C20 119.5(9) . .
C18 C19 H19 120.2 . .
C49 C50 H50 121.7 . .
C51 C50 C49 116.6(10) . .
C51 C50 H50 121.7 . .
C59 C57 C51 116.4(10) . .
C59 C57 C52 117.4(11) . .
C51 C57 C52 126.2(10) . .
N8 C44 H44 120.0 . .
N8 C44 C43 120.0(10) . .
C43 C44 H44 120.0 . .
C1 C2 H2 119.2 . .
C3 C2 C1 121.5(10) . .
C3 C2 H2 119.2 . .
C44 C43 H43 120.4 . .
C42 C43 C44 119.1(10) . .
C42 C43 H43 120.4 . .
C50 C51 C57 121.6(10) . .
C50 C51 H51 119.2 . .
C57 C51 H51 119.2 . .
C61 C62 H62 121.1 . .
C63 C62 C61 117.7(9) . .
C63 C62 H62 121.1 . .
C34 C29 H29 119.2 . .
C28 C29 C34 121.7(8) . .
C28 C29 H29 119.2 . .
C58 C53 H53 118.8 . .
C52 C53 C58 122.4(10) . .
C52 C53 H53 118.8 . .
C45 C39 H39 119.3 . .
C38 C39 C45 121.4(10) . .
C38 C39 H39 119.3 . .
C48 C46 C41 118.2(11) . .
C42 C46 C48 119.0(10) . .
C42 C46 C41 122.8(10) . .
C12 C10 C5 115.4(10) . .
C6 C10 C12 116.8(10) . .
C6 C10 C5 127.8(11) . .
C21 C16 H16 119.9 . .
C17 C16 C21 120.2(9) . .
C17 C16 H16 119.9 . .
C8 C7 H7 119.7 . .
C6 C7 C8 120.6(10) . .
C6 C7 H7 119.7 . .
C37 C38 H38 120.8 . .
C39 C38 C37 118.4(11) . .
C39 C38 H38 120.8 . .
C57 C52 H52 119.4 . .
C53 C52 C57 121.1(10) . .
C53 C52 H52 119.4 . .
C43 C42 H42 120.0 . .
C46 C42 C43 119.9(10) . .
C46 C42 H42 120.0 . .
C22 C17 H17 119.3 . .
C16 C17 C22 121.4(9) . .
C16 C17 H17 119.3 . .
C10 C6 H6 120.0 . .
C7 C6 C10 120.1(11) . .
C7 C6 H6 120.0 . .
C10 C5 H5 117.6 . .
C4 C5 C10 124.8(11) . .
C4 C5 H5 117.6 . .
C46 C41 H41 119.4 . .
C40 C41 C46 121.1(11) . .
C40 C41 H41 119.4 . .
C9 C4 H4 119.7 . .
C5 C4 C9 120.6(11) . .
C5 C4 H4 119.7 . .
C9 C3 H3 120.4 . .
C2 C3 C9 119.1(10) . .
C2 C3 H3 120.4 . .
C45 C40 H40 118.3 . .
C41 C40 C45 123.4(12) . .
C41 C40 H40 118.3 . .

loop_
_geom_bond_atom_site_label_1
_geom_bond_atom_site_label_2
_geom_bond_distance
_geom_bond_site_symmetry_2
Pb1 Br1 3.0844(10) .
Pb1 Br2 3.0930(11) .
Pb1 Br3 3.1679(10) .
Pb1 Br4 3.0019(11) .
Pb1 Br5 2.8081(11) .
Pb2 Br6 2.9541(9) .
Pb2 Br7 3.1080(9) .
Pb2 Br8 2.9891(10) .
Pb2 Br1 3.1209(11) .
Pb2 Br9 3.1178(11) .
Pb2 Br3 3.0317(10) .
Pb3 Br6 3.0079(10) .
Pb3 Br7 3.2258(10) .
Pb3 Br10 2.8662(11) .
Pb3 Br9 3.1246(11) .
Pb3 Br11 3.0782(12) .
Pb3 Br12 3.1356(11) .
Pb4 Br7 2.9953(9) 2_664
Pb4 Br7 2.9953(9) .
Pb4 Br11 3.0580(11) .
Pb4 Br11 3.0580(11) 2_664
Pb4 Br12 3.1493(12) .
Pb4 Br12 3.1493(12) 2_664
Pb5 Br8 2.9609(9) 2_665
Pb5 Br8 2.9609(9) .
Pb5 Br2 2.9958(10) 2_665
Pb5 Br2 2.9957(10) .
Pb5 Br4 3.0662(12) .
Pb5 Br4 3.0663(12) 2_665
Ni N5 2.100(6) .
Ni N6 2.102(6) .
Ni N4 2.090(6) .
Ni N1 2.060(7) .
Ni N3 2.107(6) .
Ni N2 2.124(7) .
Ni2 N10 2.091(6) .
Ni2 N8 2.097(6) .
Ni2 N9 2.101(6) .
Ni2 N12 2.084(6) .
Ni2 N11 2.091(6) .
Ni2 N7 2.095(7) .
N10 C60 1.348(9) .
N10 C56 1.320(10) .
N5 C35 1.362(9) .
N5 C25 1.338(9) .
N8 C48 1.378(11) .
N8 C44 1.331(11) .
N6 C36 1.353(9) .
N6 C32 1.326(9) .
N4 C24 1.358(9) .
N4 C20 1.313(10) .
N9 C59 1.376(10) .
N9 C49 1.294(10) .
N12 C72 1.367(10) .
N12 C68 1.314(10) .
N11 C71 1.332(10) .
N11 C61 1.311(10) .
C35 C36 1.434(10) .
C35 C33 1.403(11) .
N1 C11 1.352(10) .
N1 C1 1.331(10) .
N7 C47 1.340(10) .
N7 C37 1.337(11) .
C36 C34 1.404(10) .
N3 C13 1.341(9) .
N3 C23 1.340(10) .
N2 C12 1.341(10) .
N2 C8 1.326(10) .
C71 C72 1.446(11) .
C71 C69 1.412(11) .
C24 C23 1.431(11) .
C24 C22 1.406(11) .
C11 C12 1.439(11) .
C11 C9 1.414(12) .
C72 C70 1.409(11) .
C69 C64 1.433(13) .
C69 C63 1.393(13) .
C33 C27 1.384(12) .
C33 C28 1.444(12) .
C13 H13 0.9300 .
C13 C14 1.367(11) .
C1 H1 0.9300 .
C1 C2 1.398(13) .
C59 C60 1.412(11) .
C59 C57 1.402(12) .
C68 H68 0.9300 .
C68 C67 1.379(12) .
C70 C65 1.425(12) .
C70 C66 1.394(12) .
C58 C60 1.411(11) .
C58 C54 1.413(14) .
C58 C53 1.412(14) .
C34 C30 1.385(11) .
C34 C29 1.449(12) .
C20 H20 0.9300 .
C20 C19 1.398(12) .
C25 H25 0.9300 .
C25 C26 1.366(11) .
C21 C23 1.397(11) .
C21 C15 1.414(12) .
C21 C16 1.460(13) .
C31 H31 0.9300 .
C31 C32 1.424(11) .
C31 C30 1.337(12) .
C65 H65 0.9300 .
C65 C64 1.350(13) .
C32 H32 0.9300 .
C47 C48 1.413(12) .
C47 C45 1.431(12) .
C67 H67 0.9300 .
C67 C66 1.388(13) .
C64 H64 0.9300 .
C15 H15 0.9300 .
C15 C14 1.358(12) .
C37 H37 0.9300 .
C37 C38 1.375(13) .
C61 H61 0.9300 .
C61 C62 1.426(12) .
C56 H56 0.9300 .
C56 C55 1.396(12) .
C22 C18 1.397(12) .
C22 C17 1.399(12) .
C30 H30 0.9300 .
C18 H18 0.9300 .
C18 C19 1.368(13) .
C63 H63 0.9300 .
C63 C62 1.378(13) .
C12 C10 1.419(12) .
C54 H54 0.9300 .
C54 C55 1.333(13) .
C27 H27 0.9300 .
C27 C26 1.377(12) .
C55 H55 0.9300 .
C26 H26 0.9300 .
C48 C46 1.388(12) .
C28 H28 0.9300 .
C28 C29 1.341(12) .
C9 C4 1.433(16) .
C9 C3 1.412(15) .
C45 C39 1.403(14) .
C45 C40 1.401(15) .
C49 H49 0.9300 .
C49 C50 1.376(13) .
C14 H14 0.9300 .
C8 H8 0.9300 .
C8 C7 1.390(14) .
C66 H66 0.9300 .
C19 H19 0.9300 .
C50 H50 0.9300 .
C50 C51 1.356(15) .
C57 C51 1.423(15) .
C57 C52 1.456(15) .
C44 H44 0.9300 .
C44 C43 1.462(13) .
C2 H2 0.9300 .
C2 C3 1.345(15) .
C43 H43 0.9300 .
C43 C42 1.383(15) .
C51 H51 0.9300 .
C62 H62 0.9300 .
C29 H29 0.9300 .
C53 H53 0.9300 .
C53 C52 1.306(15) .
C39 H39 0.9300 .
C39 C38 1.336(14) .
C46 C42 1.369(15) .
C46 C41 1.436(16) .
C10 C6 1.395(15) .
C10 C5 1.466(16) .
C16 H16 0.9300 .
C16 C17 1.354(13) .
C7 H7 0.9300 .
C7 C6 1.314(15) .
C38 H38 0.9300 .
C52 H52 0.9300 .
C42 H42 0.9300 .
C17 H17 0.9300 .
C6 H6 0.9300 .
C5 H5 0.9300 .
C5 C4 1.297(16) .
C41 H41 0.9300 .
C41 C40 1.309(17) .
C4 H4 0.9300 .
C3 H3 0.9300 .
C40 H40 0.9300 .

loop_
_geom_torsion_atom_site_label_1
_geom_torsion_atom_site_label_2
_geom_torsion_atom_site_label_3
_geom_torsion_atom_site_label_4
_geom_torsion
Ni N5 C35 C36 -6.7(8)
Ni N5 C35 C33 173.8(6)
Ni N5 C25 C26 -173.7(6)
Ni N6 C36 C35 7.6(8)
Ni N6 C36 C34 -174.3(6)
Ni N6 C32 C31 172.2(6)
Ni N4 C24 C23 4.4(9)
Ni N4 C24 C22 -174.4(6)
Ni N4 C20 C19 173.2(7)
Ni N1 C11 C12 -3.0(9)
Ni N1 C11 C9 -179.1(7)
Ni N1 C1 C2 173.6(6)
Ni N3 C13 C14 -176.7(7)
Ni N3 C23 C24 -3.3(9)
Ni N3 C23 C21 177.1(6)
Ni N2 C12 C11 7.3(9)
Ni N2 C12 C10 -172.5(7)
Ni N2 C8 C7 170.8(7)
Ni2 N10 C60 C59 -7.4(9)
Ni2 N10 C60 C58 172.2(6)
Ni2 N10 C56 C55 -171.0(6)
Ni2 N8 C48 C47 -4.4(9)
Ni2 N8 C48 C46 174.5(7)
Ni2 N8 C44 C43 -175.0(6)
Ni2 N9 C59 C60 7.5(9)
Ni2 N9 C59 C57 -173.2(6)
Ni2 N9 C49 C50 172.0(7)
Ni2 N12 C72 C71 -6.3(8)
Ni2 N12 C72 C70 176.5(6)
Ni2 N12 C68 C67 -174.9(6)
Ni2 N11 C71 C72 1.4(8)
Ni2 N11 C71 C69 179.2(6)
Ni2 N11 C61 C62 -176.3(6)
Ni2 N7 C47 C48 9.2(10)
Ni2 N7 C47 C45 -171.3(7)
Ni2 N7 C37 C38 168.4(7)
N10 C56 C55 C54 -1.0(13)
N5 C35 C36 N6 -0.6(10)
N5 C35 C36 C34 -178.7(7)
N5 C35 C33 C27 0.8(12)
N5 C35 C33 C28 -179.9(7)
N5 C25 C26 C27 1.2(13)
N8 C48 C46 C42 1.6(14)
N8 C48 C46 C41 -177.8(9)
N8 C44 C43 C42 0.6(14)
N6 C36 C34 C30 1.4(11)
N6 C36 C34 C29 -179.4(7)
N4 C24 C23 N3 -0.7(11)
N4 C24 C23 C21 178.8(7)
N4 C24 C22 C18 0.7(13)
N4 C24 C22 C17 -178.2(8)
N4 C20 C19 C18 -0.2(14)
N9 C59 C60 N10 -0.1(11)
N9 C59 C60 C58 -179.8(7)
N9 C59 C57 C51 -0.6(12)
N9 C59 C57 C52 179.2(8)
N9 C49 C50 C51 0.2(15)
N12 C72 C70 C65 178.2(7)
N12 C72 C70 C66 -1.3(12)
N12 C68 C67 C66 -0.2(14)
N11 C71 C72 N12 3.3(10)
N11 C71 C72 C70 -179.4(7)
N11 C71 C69 C64 178.7(7)
N11 C71 C69 C63 -2.5(12)
N11 C61 C62 C63 -2.4(14)
C35 N5 C25 C26 -0.6(12)
C35 C36 C34 C30 179.4(7)
C35 C36 C34 C29 -1.4(11)
C35 C33 C27 C26 -0.3(12)
C35 C33 C28 C29 -1.5(13)
N1 C11 C12 N2 -3.1(11)
N1 C11 C12 C10 176.6(8)
N1 C11 C9 C4 -175.0(9)
N1 C11 C9 C3 4.2(14)
N1 C1 C2 C3 5.7(15)
N7 C47 C48 N8 -3.3(12)
N7 C47 C48 C46 177.8(8)
N7 C47 C45 C39 2.4(13)
N7 C47 C45 C40 -177.1(10)
N7 C37 C38 C39 -0.7(16)
C36 N6 C32 C31 -0.9(11)
C36 C35 C33 C27 -178.6(7)
C36 C35 C33 C28 0.7(11)
C36 C34 C30 C31 -1.7(12)
C36 C34 C29 C28 0.6(13)
N3 C13 C14 C15 -1.0(14)
N2 C12 C10 C6 1.0(14)
N2 C12 C10 C5 -178.1(9)
N2 C8 C7 C6 -0.9(17)
C71 N11 C61 C62 1.2(12)
C71 C72 C70 C65 1.0(11)
C71 C72 C70 C66 -178.4(7)
C71 C69 C64 C65 0.5(13)
C71 C69 C63 C62 1.2(13)
C24 N4 C20 C19 -0.7(12)
C24 C22 C18 C19 -1.5(14)
C24 C22 C17 C16 -3.7(16)
C11 N1 C1 C2 -2.2(12)
C11 C12 C10 C6 -178.8(9)
C11 C12 C10 C5 2.1(13)
C11 C9 C4 C5 -6.2(18)
C11 C9 C3 C2 -0.6(16)
C72 N12 C68 C67 0.3(12)
C72 C71 C69 C64 -3.5(11)
C72 C71 C69 C63 175.3(7)
C72 C70 C65 C64 -4.1(13)
C72 C70 C66 C67 1.4(12)
C69 C71 C72 N12 -174.6(7)
C69 C71 C72 C70 2.7(11)
C69 C63 C62 C61 1.1(14)
C33 C35 C36 N6 178.9(7)
C33 C35 C36 C34 0.8(11)
C33 C27 C26 C25 -0.6(14)
C33 C28 C29 C34 0.9(14)
C13 N3 C23 C24 178.3(7)
C13 N3 C23 C21 -1.2(11)
C1 N1 C11 C12 173.4(7)
C1 N1 C11 C9 -2.7(12)
C1 C2 C3 C9 -4.1(17)
C59 N9 C49 C50 -0.6(13)
C59 C57 C51 C50 0.2(14)
C59 C57 C52 C53 1.7(15)
C68 N12 C72 C71 177.7(7)
C68 N12 C72 C70 0.5(11)
C68 C67 C66 C70 -0.7(13)
C70 C65 C64 C69 3.4(14)
C58 C54 C55 C56 -0.6(14)
C58 C53 C52 C57 -1.4(17)
C20 N4 C24 C23 179.2(7)
C20 N4 C24 C22 0.4(12)
C25 N5 C35 C36 179.1(7)
C25 N5 C35 C33 -0.4(11)
C21 C15 C14 C13 0.3(14)
C21 C16 C17 C22 3.4(17)
C65 C70 C66 C67 -178.1(8)
C32 N6 C36 C35 -178.2(7)
C32 N6 C36 C34 -0.2(11)
C32 C31 C30 C34 0.7(13)
C60 N10 C56 C55 2.2(12)
C60 C59 C57 C51 178.7(8)
C60 C59 C57 C52 -1.4(12)
C60 C58 C54 C55 0.8(13)
C60 C58 C53 C52 0.7(16)
C47 N7 C37 C38 1.0(14)
C47 C48 C46 C42 -179.5(9)
C47 C48 C46 C41 1.0(14)
C47 C45 C39 C38 -2.1(15)
C47 C45 C40 C41 -2.6(19)
C64 C69 C63 C62 179.9(9)
C23 N3 C13 C14 1.4(12)
C23 C24 C22 C18 -178.1(8)
C23 C24 C22 C17 3.1(13)
C23 C21 C15 C14 -0.2(13)
C23 C21 C16 C17 -2.6(15)
C15 C21 C23 N3 0.7(13)
C15 C21 C23 C24 -178.8(8)
C15 C21 C16 C17 178.4(10)
C37 N7 C47 C48 178.6(8)
C37 N7 C47 C45 -1.9(13)
C61 N11 C71 C72 -176.5(7)
C61 N11 C71 C69 1.3(11)
C56 N10 C60 C59 178.3(7)
C56 N10 C60 C58 -2.1(12)
C22 C24 C23 N3 178.1(7)
C22 C24 C23 C21 -2.4(12)
C22 C18 C19 C20 1.3(15)
C30 C34 C29 C28 179.7(9)
C30 C31 C32 N6 0.6(13)
C18 C22 C17 C16 177.5(10)
C63 C69 C64 C65 -178.1(9)
C12 N2 C8 C7 0.2(13)
C12 C11 C9 C4 9.0(14)
C12 C11 C9 C3 -171.9(9)
C12 C10 C6 C7 -1.7(17)
C12 C10 C5 C4 0.8(18)
C54 C58 C60 N10 0.6(12)
C54 C58 C60 C59 -179.8(8)
C54 C58 C53 C52 180.0(10)
C27 C33 C28 C29 177.7(9)
C48 N8 C44 C43 0.9(12)
C48 C47 C45 C39 -178.1(9)
C48 C47 C45 C40 2.4(14)
C48 C46 C42 C43 -0.1(16)
C48 C46 C41 C40 -1.1(18)
C28 C33 C27 C26 -179.5(8)
C9 C11 C12 N2 173.1(8)
C9 C11 C12 C10 -7.1(12)
C45 C47 C48 N8 177.2(8)
C45 C47 C48 C46 -1.7(13)
C45 C39 C38 C37 1.3(17)
C49 N9 C59 C60 -178.6(7)
C49 N9 C59 C57 0.8(11)
C49 C50 C51 C57 0.0(15)
C8 N2 C12 C11 179.5(7)
C8 N2 C12 C10 -0.3(12)
C8 C7 C6 C10 1.7(18)
C66 C70 C65 C64 175.3(8)
C57 C59 C60 N10 -179.5(7)
C57 C59 C60 C58 0.8(12)
C44 N8 C48 C47 179.1(8)
C44 N8 C48 C46 -2.0(12)
C44 C43 C42 C46 -1.0(16)
C51 C57 C52 C53 -178.5(10)
C29 C34 C30 C31 179.2(8)
C53 C58 C60 N10 179.9(8)
C53 C58 C60 C59 -0.4(12)
C53 C58 C54 C55 -178.5(9)
C39 C45 C40 C41 177.9(13)
C46 C41 C40 C45 2(2)
C10 C5 C4 C9 1(2)
C16 C21 C23 N3 -178.5(8)
C16 C21 C23 C24 2.1(12)
C16 C21 C15 C14 178.9(9)
C52 C57 C51 C50 -179.6(10)
C42 C46 C41 C40 179.5(13)
C17 C22 C18 C19 177.3(10)
C6 C10 C5 C4 -178.2(13)
C5 C10 C6 C7 177.3(12)
C41 C46 C42 C43 179.4(10)
C4 C9 C3 C2 178.4(11)
C3 C9 C4 C5 174.8(13)
C40 C45 C39 C38 177.4(12)
